data_7715196
loop_
_publ_author_name
'Barman, Souvik'
'Das, Dhiraj'
'Pal, Kuntal'

_publ_section_title
;
 Non-covalent interactions in molecular architectures and solvent-free
 catalytic activity towards CO<sub>2</sub> fixation of mononuclear Co(III)
 complexes installed on modified Schiff base ligands.
;
_journal_issue 12
_journal_name_full 'Dalton transactions (Cambridge, England : 2003)'
_journal_page_first 5632
_journal_page_last 5647
_journal_paper_doi 10.1039/d3dt04293f
_journal_volume 53
_journal_year 2024
_chemical_formula_moiety 'C22 H17 Br Co N5 O3'
_chemical_formula_sum 'C22 H17 Br Co N5 O3'
_chemical_formula_weight 538.24
_space_group_crystal_system triclinic
_space_group_IT_number 2
_space_group_name_Hall '-P 1'
_space_group_name_H-M_alt 'P -1'
_atom_sites_solution_hydrogens geom
_atom_sites_solution_primary dual
_audit_block_doi 10.5517/ccdc.csd.cc2hpkyq
_audit_creation_date 2023-12-14
_audit_creation_method
;
Olex2 1.3-alpha
(compiled 2020.11.12 svn.r5f609507 for OlexSys, GUI svn.r6408)
;
_audit_update_record
;
2023-12-15 deposited with the CCDC.	2024-02-20 downloaded from the CCDC.
;
_cell_angle_alpha 76.880(5)
_cell_angle_beta 62.834(4)
_cell_angle_gamma 80.875(5)
_cell_formula_units_Z 2
_cell_length_a 11.372(3)
_cell_length_b 11.481(4)
_cell_length_c 12.108(4)
_cell_measurement_reflns_used 8093
_cell_measurement_temperature 100.0(2)
_cell_measurement_theta_max 24.97
_cell_measurement_theta_min 2.41
_cell_volume 1367.0(8)
_computing_cell_refinement 'SAINT V8.38A (?, 2016)'
_computing_data_reduction 'SAINT V8.38A (?, 2016)'
_computing_molecular_graphics 'Olex2 1.3-alpha (Dolomanov et al., 2009)'
_computing_publication_material 'Olex2 1.3-alpha (Dolomanov et al., 2009)'
_computing_structure_refinement 'XL  (Sheldrick, 2008)'
_computing_structure_solution 'SHELXT 2014/5 (Sheldrick, 2014)'
_diffrn_ambient_temperature 100.0(2)
_diffrn_measured_fraction_theta_full 0.999
_diffrn_measured_fraction_theta_max 0.994
_diffrn_measurement_device_type 'Bruker APEX-II CCD'
_diffrn_measurement_method '\f and \w scans'
_diffrn_radiation_type MoK\a
_diffrn_radiation_wavelength 0.71073
_diffrn_reflns_av_R_equivalents 0.0663
_diffrn_reflns_av_unetI/netI 0.0502
_diffrn_reflns_Laue_measured_fraction_full 0.999
_diffrn_reflns_Laue_measured_fraction_max 0.994
_diffrn_reflns_limit_h_max 13
_diffrn_reflns_limit_h_min -13
_diffrn_reflns_limit_k_max 13
_diffrn_reflns_limit_k_min -13
_diffrn_reflns_limit_l_max 14
_diffrn_reflns_limit_l_min -14
_diffrn_reflns_number 28210
_diffrn_reflns_point_group_measured_fraction_full 0.999
_diffrn_reflns_point_group_measured_fraction_max 0.994
_diffrn_reflns_theta_full 25.242
_diffrn_reflns_theta_max 25.337
_diffrn_reflns_theta_min 1.825
_diffrn_standards_number 0
_exptl_absorpt_coefficient_mu 2.117
_exptl_absorpt_correction_T_max 0.7452
_exptl_absorpt_correction_T_min 0.4021
_exptl_absorpt_correction_type multi-scan
_exptl_absorpt_process_details
'SADABS-2016/2 (Bruker,2016/2) was used for absorption correction. wR2(int) was 0.1060 before and 0.0657 after correction. The Ratio of minimum to maximum transmission is 0.5396. The \l/2 correction factor is Not present.'
_exptl_crystal_colour 'clear dark brown'
_exptl_crystal_colour_lustre clear
_exptl_crystal_colour_modifier dark
_exptl_crystal_colour_primary brown
_exptl_crystal_density_diffrn 1.308
_exptl_crystal_description block
_exptl_crystal_F_000 540
_exptl_crystal_size_max 0.2
_exptl_crystal_size_mid 0.15
_exptl_crystal_size_min 0.12
_refine_diff_density_max 0.463
_refine_diff_density_min -0.472
_refine_diff_density_rms 0.061
_refine_ls_extinction_method none
_refine_ls_goodness_of_fit_ref 1.042
_refine_ls_hydrogen_treatment constr
_refine_ls_matrix_type full
_refine_ls_number_parameters 291
_refine_ls_number_reflns 4970
_refine_ls_number_restraints 0
_refine_ls_restrained_S_all 1.042
_refine_ls_R_factor_all 0.0603
_refine_ls_R_factor_gt 0.0366
_refine_ls_shift/su_max 0.001
_refine_ls_shift/su_mean 0.000
_refine_ls_structure_factor_coef Fsqd
_refine_ls_weighting_details 'w=1/[\s^2^(Fo^2^)+(0.0364P)^2^+0.5005P] where P=(Fo^2^+2Fc^2^)/3'
_refine_ls_weighting_scheme calc
_refine_ls_wR_factor_gt 0.0832
_refine_ls_wR_factor_ref 0.0917
_reflns_Friedel_coverage 0.000
_reflns_number_gt 3581
_reflns_number_total 4970
_reflns_threshold_expression 'I > 2\s(I)'
_cod_data_source_file d3dt04293f2.cif
_cod_data_source_block Co-1Br
_cod_depositor_comments 'Adding full bibliography for 7715194--7715196.cif.'
_cod_original_cell_volume 1367.1(7)
_cod_database_code 7715196
_shelx_shelxl_version_number 2016/6
_shelx_space_group_comment
;
The symmetry employed for this shelxl refinement is uniquely defined
by the following loop, which should always be used as a source of
symmetry information in preference to the above space-group names.
They are only intended as comments.
;
_shelx_estimated_absorpt_t_max 0.785
_shelx_estimated_absorpt_t_min 0.677
_olex2_refinement_description
;
1.a Secondary CH2 refined with riding coordinates:
 C12(H12A,H12B)
1.b Aromatic/amide H refined with riding coordinates:
 C7(H7), C5(H5), C2(H2), C20(H20), C17(H17), C3(H3), C14(H14), C16(H16),
 C15(H15)
1.c Idealised Me refined as rotating group:
 C22(H22A,H22B,H22C), C18(H18A,H18B,H18C)
;
_smtbx_masks_void_probe_radius 1.2
_smtbx_masks_void_truncation_radius 1.2
_olex2_submission_special_instructions 'No special instructions were received'

loop_
_space_group_symop_operation_xyz
'x, y, z'
'-x, -y, -z'

loop_
_atom_site_label
_atom_site_type_symbol
_atom_site_fract_x
_atom_site_fract_y
_atom_site_fract_z
_atom_site_U_iso_or_equiv
_atom_site_adp_type
_atom_site_occupancy
_atom_site_site_symmetry_order
_atom_site_calc_flag
_atom_site_refinement_flags_posn
_atom_site_refinement_flags_adp
_atom_site_refinement_flags_occupancy
_atom_site_disorder_assembly
_atom_site_disorder_group
Co1 Co 0.61032(4) 0.68006(3) 0.15817(3) 0.03242(12) Uani 1 1 d . . . . .
Br1 Br 0.00625(3) 0.57817(4) 0.75693(4) 0.07134(16) Uani 1 1 d . . . . .
O1 O 0.42556(18) 0.66752(17) 0.21988(18) 0.0383(5) Uani 1 1 d . . . . .
O3 O 0.64109(19) 0.51133(17) 0.19106(18) 0.0384(5) Uani 1 1 d . . . . .
O2 O 0.62198(19) 0.68684(17) -0.00505(17) 0.0402(5) Uani 1 1 d . . . . .
N1 N 0.6022(2) 0.67343(19) 0.3195(2) 0.0302(5) Uani 1 1 d . . . . .
N3 N 0.5979(2) 0.8541(2) 0.1215(2) 0.0375(6) Uani 1 1 d . . . . .
N2 N 0.7939(2) 0.7056(2) 0.0914(2) 0.0387(6) Uani 1 1 d . . . . .
C7 C 0.4999(3) 0.6474(2) 0.4275(3) 0.0334(6) Uani 1 1 d . . . . .
H7 H 0.512264 0.635139 0.501827 0.040 Uiso 1 1 calc R U . . .
C6 C 0.3704(3) 0.6360(2) 0.4415(3) 0.0329(6) Uani 1 1 d . . . . .
C1 C 0.3388(3) 0.6515(2) 0.3381(3) 0.0339(7) Uani 1 1 d . . . . .
C8 C 0.7275(3) 0.6871(3) 0.3091(3) 0.0358(7) Uani 1 1 d . . . . .
C10 C 0.8216(3) 0.7125(3) 0.1868(3) 0.0377(7) Uani 1 1 d . . . . .
C21 C 0.6525(3) 0.5970(3) -0.0605(3) 0.0374(7) Uani 1 1 d . . . . .
C19 C 0.6776(3) 0.4446(3) 0.1079(3) 0.0393(7) Uani 1 1 d . . . . .
C5 C 0.2684(3) 0.6128(3) 0.5671(3) 0.0400(7) Uani 1 1 d . . . . .
H5 H 0.289475 0.599201 0.636568 0.048 Uiso 1 1 calc R U . . .
C13 C 0.7117(3) 0.9020(3) 0.0310(3) 0.0452(8) Uani 1 1 d . . . . .
C9 C 0.7494(3) 0.6825(3) 0.4166(3) 0.0468(8) Uani 1 1 d . . . . .
C2 C 0.2036(3) 0.6499(3) 0.3659(3) 0.0463(8) Uani 1 1 d . . . . .
H2 H 0.179169 0.663567 0.298458 0.056 Uiso 1 1 calc R U . . .
C20 C 0.6835(3) 0.4806(3) -0.0109(3) 0.0461(8) Uani 1 1 d . . . . .
H20 H 0.710840 0.421749 -0.063201 0.055 Uiso 1 1 calc R U . . .
C17 C 0.4890(3) 0.9261(3) 0.1725(3) 0.0475(8) Uani 1 1 d . . . . .
H17 H 0.410402 0.891714 0.237371 0.057 Uiso 1 1 calc R U . . .
C4 C 0.1404(3) 0.6101(3) 0.5875(3) 0.0467(8) Uani 1 1 d . . . . .
C3 C 0.1077(3) 0.6294(3) 0.4871(3) 0.0494(8) Uani 1 1 d . . . . .
H3 H 0.017919 0.628215 0.502994 0.059 Uiso 1 1 calc R U . . .
C22 C 0.6541(3) 0.6226(3) -0.1879(3) 0.0503(8) Uani 1 1 d . . . . .
H22A H 0.582575 0.682567 -0.188241 0.076 Uiso 1 1 calc R U . . .
H22B H 0.641425 0.548661 -0.207685 0.076 Uiso 1 1 calc R U . . .
H22C H 0.739432 0.653229 -0.251397 0.076 Uiso 1 1 calc R U . . .
C12 C 0.8263(3) 0.8105(3) -0.0118(3) 0.0494(8) Uani 1 1 d . . . . .
H12A H 0.837528 0.787756 -0.090349 0.059 Uiso 1 1 calc R U . . .
H12B H 0.909290 0.843041 -0.027873 0.059 Uiso 1 1 calc R U . . .
N5 N 0.7668(3) 0.6824(3) 0.5024(3) 0.0750(10) Uani 1 1 d . . . . .
C11 C 0.9494(3) 0.7477(3) 0.1620(3) 0.0511(9) Uani 1 1 d . . . . .
N4 N 1.0499(3) 0.7759(3) 0.1411(3) 0.0783(10) Uani 1 1 d . . . . .
C14 C 0.7149(4) 1.0255(3) -0.0128(3) 0.0600(10) Uani 1 1 d . . . . .
H14 H 0.794227 1.059067 -0.077316 0.072 Uiso 1 1 calc R U . . .
C16 C 0.4885(4) 1.0490(3) 0.1329(4) 0.0615(10) Uani 1 1 d . . . . .
H16 H 0.410738 1.098436 0.170652 0.074 Uiso 1 1 calc R U . . .
C15 C 0.6014(5) 1.0984(3) 0.0386(4) 0.0694(12) Uani 1 1 d . . . . .
H15 H 0.601810 1.182398 0.008587 0.083 Uiso 1 1 calc R U . . .
C18 C 0.7147(4) 0.3163(3) 0.1502(4) 0.0643(10) Uani 1 1 d . . . . .
H18A H 0.790590 0.313329 0.168813 0.096 Uiso 1 1 calc R U . . .
H18B H 0.738287 0.270341 0.083180 0.096 Uiso 1 1 calc R U . . .
H18C H 0.639462 0.281696 0.226311 0.096 Uiso 1 1 calc R U . . .

loop_
_atom_site_aniso_label
_atom_site_aniso_U_11
_atom_site_aniso_U_22
_atom_site_aniso_U_33
_atom_site_aniso_U_23
_atom_site_aniso_U_13
_atom_site_aniso_U_12
Co1 0.0341(2) 0.0370(2) 0.0279(2) -0.00585(16) -0.01499(17) -0.00230(17)
Br1 0.0367(2) 0.0933(3) 0.0563(3) -0.0033(2) -0.00159(17) -0.00251(19)
O1 0.0382(11) 0.0501(12) 0.0339(11) -0.0080(9) -0.0213(10) -0.0042(9)
O3 0.0461(12) 0.0390(12) 0.0337(11) -0.0085(9) -0.0201(10) -0.0008(9)
O2 0.0478(12) 0.0436(12) 0.0331(11) -0.0068(9) -0.0210(10) -0.0024(10)
N1 0.0289(12) 0.0326(13) 0.0325(13) -0.0061(10) -0.0163(11) -0.0011(10)
N3 0.0458(15) 0.0404(14) 0.0355(14) -0.0072(11) -0.0252(12) -0.0035(12)
N2 0.0343(13) 0.0459(15) 0.0348(14) -0.0050(11) -0.0147(11) -0.0038(11)
C7 0.0347(16) 0.0389(16) 0.0302(16) -0.0061(12) -0.0175(13) -0.0013(13)
C6 0.0314(15) 0.0360(16) 0.0335(16) -0.0081(12) -0.0161(13) 0.0010(12)
C1 0.0340(16) 0.0319(16) 0.0396(17) -0.0056(12) -0.0197(14) -0.0020(12)
C8 0.0309(15) 0.0455(17) 0.0366(17) -0.0054(13) -0.0195(13) -0.0048(13)
C10 0.0293(15) 0.0442(17) 0.0414(18) -0.0075(13) -0.0163(14) -0.0048(13)
C21 0.0279(15) 0.055(2) 0.0296(16) -0.0116(14) -0.0099(13) -0.0073(14)
C19 0.0356(16) 0.0401(17) 0.0435(19) -0.0083(14) -0.0180(14) -0.0023(13)
C5 0.0354(17) 0.0473(18) 0.0373(17) -0.0058(14) -0.0173(14) -0.0007(14)
C13 0.058(2) 0.0479(19) 0.0416(19) -0.0007(15) -0.0318(17) -0.0131(16)
C9 0.0375(17) 0.062(2) 0.048(2) -0.0046(16) -0.0248(16) -0.0098(15)
C2 0.0382(18) 0.056(2) 0.051(2) -0.0082(16) -0.0264(16) -0.0002(15)
C20 0.054(2) 0.0455(19) 0.0379(18) -0.0154(15) -0.0175(16) 0.0011(15)
C17 0.058(2) 0.046(2) 0.051(2) -0.0165(16) -0.0334(17) 0.0056(16)
C4 0.0337(17) 0.052(2) 0.0469(19) -0.0043(15) -0.0125(15) -0.0039(14)
C3 0.0281(16) 0.061(2) 0.059(2) -0.0099(17) -0.0192(16) -0.0027(15)
C22 0.056(2) 0.068(2) 0.0327(17) -0.0152(15) -0.0211(16) -0.0053(17)
C12 0.0473(19) 0.060(2) 0.0378(18) 0.0031(15) -0.0175(15) -0.0147(17)
N5 0.079(2) 0.105(3) 0.059(2) -0.0095(18) -0.0443(19) -0.0165(19)
C11 0.0390(19) 0.066(2) 0.046(2) -0.0029(16) -0.0164(16) -0.0142(17)
N4 0.053(2) 0.106(3) 0.077(2) -0.0041(19) -0.0271(18) -0.0293(19)
C14 0.082(3) 0.052(2) 0.064(2) 0.0099(18) -0.050(2) -0.026(2)
C16 0.086(3) 0.042(2) 0.079(3) -0.0202(19) -0.055(2) 0.010(2)
C15 0.111(4) 0.036(2) 0.094(3) -0.002(2) -0.076(3) -0.010(2)
C18 0.088(3) 0.047(2) 0.069(3) -0.0179(18) -0.044(2) 0.0062(19)

loop_
_atom_type_symbol
_atom_type_description
_atom_type_scat_dispersion_real
_atom_type_scat_dispersion_imag
_atom_type_scat_source
C C 0.0033 0.0016 'International Tables Vol C Tables 4.2.6.8 and 6.1.1.4'
H H 0.0000 0.0000 'International Tables Vol C Tables 4.2.6.8 and 6.1.1.4'
Br Br -0.2901 2.4595 'International Tables Vol C Tables 4.2.6.8 and 6.1.1.4'
Co Co 0.3494 0.9721 'International Tables Vol C Tables 4.2.6.8 and 6.1.1.4'
N N 0.0061 0.0033 'International Tables Vol C Tables 4.2.6.8 and 6.1.1.4'
O O 0.0106 0.0060 'International Tables Vol C Tables 4.2.6.8 and 6.1.1.4'

loop_
_geom_angle_atom_site_label_1
_geom_angle_atom_site_label_2
_geom_angle_atom_site_label_3
_geom_angle
_geom_angle_site_symmetry_1
_geom_angle_site_symmetry_3
_geom_angle_publ_flag
O1 Co1 O2 86.45(8) . . ?
O1 Co1 N3 93.96(9) . . ?
O1 Co1 N2 175.53(9) . . ?
O3 Co1 O1 92.00(8) . . ?
O3 Co1 O2 95.46(8) . . ?
O3 Co1 N1 84.47(9) . . ?
O3 Co1 N3 173.92(9) . . ?
O3 Co1 N2 92.40(9) . . ?
O2 Co1 N3 86.12(9) . . ?
O2 Co1 N2 92.37(9) . . ?
N1 Co1 O1 94.63(8) . . ?
N1 Co1 O2 178.92(9) . . ?
N1 Co1 N3 93.83(9) . . ?
N1 Co1 N2 86.56(10) . . ?
N2 Co1 N3 81.66(10) . . ?
C1 O1 Co1 126.23(17) . . ?
C19 O3 Co1 123.65(19) . . ?
C21 O2 Co1 124.46(19) . . ?
C7 N1 Co1 126.03(19) . . ?
C7 N1 C8 123.0(2) . . ?
C8 N1 Co1 110.64(17) . . ?
C13 N3 Co1 113.7(2) . . ?
C17 N3 Co1 126.4(2) . . ?
C17 N3 C13 119.8(3) . . ?
C10 N2 Co1 108.93(18) . . ?
C10 N2 C12 115.5(2) . . ?
C12 N2 Co1 108.92(18) . . ?
N1 C7 H7 117.8 . . ?
N1 C7 C6 124.4(3) . . ?
C6 C7 H7 117.8 . . ?
C1 C6 C7 123.4(2) . . ?
C1 C6 C5 119.6(2) . . ?
C5 C6 C7 116.9(2) . . ?
O1 C1 C6 124.4(2) . . ?
O1 C1 C2 118.1(3) . . ?
C2 C1 C6 117.5(3) . . ?
N1 C8 C9 122.0(2) . . ?
C10 C8 N1 113.5(2) . . ?
C10 C8 C9 124.4(3) . . ?
N2 C10 C8 119.8(2) . . ?
N2 C10 C11 120.9(3) . . ?
C8 C10 C11 119.3(3) . . ?
O2 C21 C20 124.8(3) . . ?
O2 C21 C22 115.4(3) . . ?
C20 C21 C22 119.7(3) . . ?
O3 C19 C20 125.8(3) . . ?
O3 C19 C18 114.1(3) . . ?
C20 C19 C18 120.1(3) . . ?
C6 C5 H5 120.0 . . ?
C4 C5 C6 120.0(3) . . ?
C4 C5 H5 120.0 . . ?
N3 C13 C12 113.5(3) . . ?
N3 C13 C14 120.2(3) . . ?
C14 C13 C12 126.3(3) . . ?
N5 C9 C8 178.0(4) . . ?
C1 C2 H2 119.2 . . ?
C3 C2 C1 121.6(3) . . ?
C3 C2 H2 119.2 . . ?
C21 C20 H20 117.5 . . ?
C19 C20 C21 125.1(3) . . ?
C19 C20 H20 117.5 . . ?
N3 C17 H17 119.1 . . ?
N3 C17 C16 121.7(3) . . ?
C16 C17 H17 119.1 . . ?
C5 C4 Br1 118.9(3) . . ?
C5 C4 C3 120.9(3) . . ?
C3 C4 Br1 120.2(2) . . ?
C2 C3 C4 120.4(3) . . ?
C2 C3 H3 119.8 . . ?
C4 C3 H3 119.8 . . ?
C21 C22 H22A 109.5 . . ?
C21 C22 H22B 109.5 . . ?
C21 C22 H22C 109.5 . . ?
H22A C22 H22B 109.5 . . ?
H22A C22 H22C 109.5 . . ?
H22B C22 H22C 109.5 . . ?
N2 C12 C13 106.3(2) . . ?
N2 C12 H12A 110.5 . . ?
N2 C12 H12B 110.5 . . ?
C13 C12 H12A 110.5 . . ?
C13 C12 H12B 110.5 . . ?
H12A C12 H12B 108.7 . . ?
N4 C11 C10 179.2(4) . . ?
C13 C14 H14 120.3 . . ?
C15 C14 C13 119.3(3) . . ?
C15 C14 H14 120.3 . . ?
C17 C16 H16 120.4 . . ?
C15 C16 C17 119.1(4) . . ?
C15 C16 H16 120.4 . . ?
C14 C15 H15 120.2 . . ?
C16 C15 C14 119.7(3) . . ?
C16 C15 H15 120.2 . . ?
C19 C18 H18A 109.5 . . ?
C19 C18 H18B 109.5 . . ?
C19 C18 H18C 109.5 . . ?
H18A C18 H18B 109.5 . . ?
H18A C18 H18C 109.5 . . ?
H18B C18 H18C 109.5 . . ?

loop_
_geom_bond_atom_site_label_1
_geom_bond_atom_site_label_2
_geom_bond_distance
_geom_bond_site_symmetry_2
_geom_bond_publ_flag
Co1 O1 1.8993(19) . ?
Co1 O3 1.896(2) . ?
Co1 O2 1.904(2) . ?
Co1 N1 1.897(2) . ?
Co1 N3 1.943(2) . ?
Co1 N2 1.909(2) . ?
Br1 C4 1.910(3) . ?
O1 C1 1.306(3) . ?
O3 C19 1.281(3) . ?
O2 C21 1.274(3) . ?
N1 C7 1.303(3) . ?
N1 C8 1.403(3) . ?
N3 C13 1.355(4) . ?
N3 C17 1.344(4) . ?
N2 C10 1.350(4) . ?
N2 C12 1.478(4) . ?
C7 H7 0.9500 . ?
C7 C6 1.427(4) . ?
C6 C1 1.421(4) . ?
C6 C5 1.425(4) . ?
C1 C2 1.418(4) . ?
C8 C10 1.370(4) . ?
C8 C9 1.421(4) . ?
C10 C11 1.448(4) . ?
C21 C20 1.396(4) . ?
C21 C22 1.496(4) . ?
C19 C20 1.376(4) . ?
C19 C18 1.507(4) . ?
C5 H5 0.9500 . ?
C5 C4 1.364(4) . ?
C13 C12 1.505(4) . ?
C13 C14 1.396(4) . ?
C9 N5 1.144(4) . ?
C2 H2 0.9500 . ?
C2 C3 1.365(4) . ?
C20 H20 0.9500 . ?
C17 H17 0.9500 . ?
C17 C16 1.383(4) . ?
C4 C3 1.389(4) . ?
C3 H3 0.9500 . ?
C22 H22A 0.9800 . ?
C22 H22B 0.9800 . ?
C22 H22C 0.9800 . ?
C12 H12A 0.9900 . ?
C12 H12B 0.9900 . ?
C11 N4 1.136(4) . ?
C14 H14 0.9500 . ?
C14 C15 1.384(5) . ?
C16 H16 0.9500 . ?
C16 C15 1.368(5) . ?
C15 H15 0.9500 . ?
C18 H18A 0.9800 . ?
C18 H18B 0.9800 . ?
C18 H18C 0.9800 . ?

loop_
_geom_torsion_atom_site_label_1
_geom_torsion_atom_site_label_2
_geom_torsion_atom_site_label_3
_geom_torsion_atom_site_label_4
_geom_torsion
_geom_torsion_site_symmetry_1
_geom_torsion_site_symmetry_2
_geom_torsion_site_symmetry_3
_geom_torsion_site_symmetry_4
_geom_torsion_publ_flag
Co1 O1 C1 C6 -2.6(4) . . . . ?
Co1 O1 C1 C2 177.08(19) . . . . ?
Co1 O3 C19 C20 -8.9(4) . . . . ?
Co1 O3 C19 C18 171.7(2) . . . . ?
Co1 O2 C21 C20 -0.8(4) . . . . ?
Co1 O2 C21 C22 179.29(18) . . . . ?
Co1 N1 C7 C6 -9.4(4) . . . . ?
Co1 N1 C8 C10 5.6(3) . . . . ?
Co1 N1 C8 C9 -178.4(2) . . . . ?
Co1 N3 C13 C12 -5.8(3) . . . . ?
Co1 N3 C13 C14 174.7(2) . . . . ?
Co1 N3 C17 C16 -175.1(2) . . . . ?
Co1 N2 C10 C8 7.9(3) . . . . ?
Co1 N2 C10 C11 -171.6(2) . . . . ?
Co1 N2 C12 C13 40.4(3) . . . . ?
Br1 C4 C3 C2 -178.8(2) . . . . ?
O1 Co1 O3 C19 96.0(2) . . . . ?
O1 Co1 N1 C7 9.9(2) . . . . ?
O1 Co1 N1 C8 -176.91(18) . . . . ?
O1 C1 C2 C3 177.6(3) . . . . ?
O3 Co1 O1 C1 80.5(2) . . . . ?
O3 Co1 N1 C7 -81.6(2) . . . . ?
O3 Co1 N1 C8 91.52(18) . . . . ?
O3 C19 C20 C21 1.1(5) . . . . ?
O2 Co1 O1 C1 175.9(2) . . . . ?
O2 Co1 O3 C19 9.3(2) . . . . ?
O2 C21 C20 C19 4.3(5) . . . . ?
N1 Co1 O1 C1 -4.1(2) . . . . ?
N1 Co1 O3 C19 -169.6(2) . . . . ?
N1 C7 C6 C1 0.3(4) . . . . ?
N1 C7 C6 C5 -177.0(3) . . . . ?
N1 C8 C10 N2 -9.2(4) . . . . ?
N1 C8 C10 C11 170.2(3) . . . . ?
N3 Co1 O1 C1 -98.3(2) . . . . ?
N3 Co1 N1 C7 104.2(2) . . . . ?
N3 Co1 N1 C8 -82.62(19) . . . . ?
N3 C13 C12 N2 -22.1(3) . . . . ?
N3 C13 C14 C15 1.1(5) . . . . ?
N3 C17 C16 C15 0.6(5) . . . . ?
N2 Co1 O3 C19 -83.3(2) . . . . ?
N2 Co1 N1 C7 -174.4(2) . . . . ?
N2 Co1 N1 C8 -1.23(18) . . . . ?
C7 N1 C8 C10 179.0(3) . . . . ?
C7 N1 C8 C9 -5.0(4) . . . . ?
C7 C6 C1 O1 6.1(4) . . . . ?
C7 C6 C1 C2 -173.6(3) . . . . ?
C7 C6 C5 C4 175.0(3) . . . . ?
C6 C1 C2 C3 -2.7(4) . . . . ?
C6 C5 C4 Br1 179.8(2) . . . . ?
C6 C5 C4 C3 0.2(5) . . . . ?
C1 C6 C5 C4 -2.5(4) . . . . ?
C1 C2 C3 C4 0.5(5) . . . . ?
C8 N1 C7 C6 178.3(2) . . . . ?
C10 N2 C12 C13 -82.6(3) . . . . ?
C5 C6 C1 O1 -176.7(3) . . . . ?
C5 C6 C1 C2 3.7(4) . . . . ?
C5 C4 C3 C2 0.8(5) . . . . ?
C13 N3 C17 C16 1.6(4) . . . . ?
C13 C14 C15 C16 1.1(5) . . . . ?
C9 C8 C10 N2 174.9(3) . . . . ?
C9 C8 C10 C11 -5.7(5) . . . . ?
C17 N3 C13 C12 177.1(3) . . . . ?
C17 N3 C13 C14 -2.4(4) . . . . ?
C17 C16 C15 C14 -1.9(5) . . . . ?
C22 C21 C20 C19 -175.8(3) . . . . ?
C12 N2 C10 C8 130.8(3) . . . . ?
C12 N2 C10 C11 -48.6(4) . . . . ?
C12 C13 C14 C15 -178.4(3) . . . . ?
C14 C13 C12 N2 157.4(3) . . . . ?
C18 C19 C20 C21 -179.5(3) . . . . ?

loop_
_smtbx_masks_void_nr
_smtbx_masks_void_average_x
_smtbx_masks_void_average_y
_smtbx_masks_void_average_z
_smtbx_masks_void_volume
_smtbx_masks_void_count_electrons
_smtbx_masks_void_content
1 0.213 0.000 -0.904 386.3 82.9 '2 DCM'
